data_2023190
loop_
_publ_author_name
'Isobe, Mami'
'Kashiwagi, Yukiyasu'
'Kubono, Koji'

_publ_section_title
;
 Crystal structure of the 1:1 co-crystal 4-(dimethylamino)pyridin-1-ium
 8-hydroxyquinoline-5-sulfonate--N,N-dimethylpyridin-4-amine
;
_journal_coeditor_code OX2006
_journal_issue 8
_journal_name_full 'Acta Crystallographica Section E Crystallographic Communications'
_journal_paper_doi 10.1107/S205698902400642X
_journal_volume 80
_journal_year 2024
_chemical_formula_iupac 'C7 H11 N2 +, C9 H6 N O4 S -, C7 H10 N2'
_chemical_formula_moiety 'C7 H11 N2 +, C9 H6 N O4 S -, C7 H10 N2'
_chemical_formula_sum 'C23 H27 N5 O4 S'
_chemical_formula_weight 469.55
_chemical_name_systematic
;
4-(Dimethylamino)pyridin-1-ium 8-hydroxyquinoline-5-sulfonate;
<i>N</i>,<i>N</i>-dimethylpyridin-4-amine
;
_space_group_crystal_system monoclinic
_space_group_IT_number 7
_space_group_name_Hall 'P -2yc'
_space_group_name_H-M_alt 'P 1 c 1'
_atom_sites_solution_hydrogens mixed
_atom_sites_solution_primary dual
_audit_creation_method
;
Olex2 1.5
(compiled 2023.08.24 svn.re1ec1418 for OlexSys, GUI svn.r6817)
;
_cell_angle_alpha 90
_cell_angle_beta 100.6050(12)
_cell_angle_gamma 90
_cell_formula_units_Z 4
_cell_length_a 8.00032(10)
_cell_length_b 15.14469(18)
_cell_length_c 18.9141(2)
_cell_measurement_reflns_used 11719
_cell_measurement_temperature 100
_cell_measurement_theta_max 76.8410
_cell_measurement_theta_min 3.7490
_cell_volume 2252.53(5)
_computing_cell_refinement
;
CrysAlisPro 1.171.42.90a (Rigaku OD, 2023)
;
_computing_data_collection
;
CrysAlisPro 1.171.42.90a (Rigaku OD, 2023)
;
_computing_data_reduction
;
CrysAlisPro 1.171.42.90a (Rigaku OD, 2023)
;
_computing_molecular_graphics
;
Olex2 1.5 (Dolomanov <i>et al.</i>,  2009)
;
_computing_publication_material
;
Olex2 1.5 (Dolomanov <i>et al.</i>,  2009)
;
_computing_structure_refinement
;
<i>SHELXL2018/3</i> (Sheldrick, 2015b)
;
_computing_structure_solution
;
<i>SHELXT2018/2</i> (Sheldrick, 2015a)
;
_diffrn_ambient_temperature 100
_diffrn_detector 'Hybrid Pixel Array Detector'
_diffrn_detector_area_resol_mean 10.0000
_diffrn_measured_fraction_theta_full 0.997
_diffrn_measured_fraction_theta_max 0.934
_diffrn_measurement_device 'four-circle diffractometer'
_diffrn_measurement_device_type 'XtaLAB Synergy, Dualflex, HyPix'
_diffrn_measurement_method '\w scans'
_diffrn_radiation_monochromator mirror
_diffrn_radiation_probe x-ray
_diffrn_radiation_type 'Cu K\a'
_diffrn_radiation_wavelength 1.54184
_diffrn_reflns_av_R_equivalents 0.0300
_diffrn_reflns_av_unetI/netI 0.0350
_diffrn_reflns_limit_h_max 9
_diffrn_reflns_limit_h_min -10
_diffrn_reflns_limit_k_max 19
_diffrn_reflns_limit_k_min -17
_diffrn_reflns_limit_l_max 23
_diffrn_reflns_limit_l_min -22
_diffrn_reflns_number 16358
_diffrn_reflns_theta_full 67.684
_diffrn_reflns_theta_max 77.159
_diffrn_reflns_theta_min 3.765
_diffrn_source 'micro-focus sealed X-ray tube'
_exptl_absorpt_coefficient_mu 1.622
_exptl_absorpt_correction_T_max 1.00000
_exptl_absorpt_correction_T_min 0.73086
_exptl_absorpt_correction_type multi-scan
_exptl_absorpt_process_details
;
(CrysAlisPro; Rigaku OD, 2023)
;
_exptl_crystal_colour colourless
_exptl_crystal_density_diffrn 1.385
_exptl_crystal_description block
_exptl_crystal_F_000 992
_exptl_crystal_size_max 0.4
_exptl_crystal_size_mid 0.302
_exptl_crystal_size_min 0.112
_refine_diff_density_max 0.297
_refine_diff_density_min -0.393
_refine_ls_abs_structure_details
;
 Refined as an inversion twin
;
_refine_ls_abs_structure_Flack 0.478(18)
_refine_ls_extinction_method none
_refine_ls_goodness_of_fit_ref 1.038
_refine_ls_hydrogen_treatment mixed
_refine_ls_matrix_type full
_refine_ls_number_parameters 620
_refine_ls_number_reflns 6813
_refine_ls_number_restraints 4
_refine_ls_restrained_S_all 1.038
_refine_ls_R_factor_all 0.0336
_refine_ls_R_factor_gt 0.0325
_refine_ls_shift/su_max 0.000
_refine_ls_shift/su_mean 0.000
_refine_ls_structure_factor_coef Fsqd
_refine_ls_weighting_details 'w=1/[\s^2^(Fo^2^)+(0.0463P)^2^+0.5548P] where P=(Fo^2^+2Fc^2^)/3'
_refine_ls_weighting_scheme calc
_refine_ls_wR_factor_gt 0.0838
_refine_ls_wR_factor_ref 0.0848
_reflns_number_gt 6608
_reflns_number_total 6813
_reflns_threshold_expression 'I > 2\s(I)'
_cod_data_source_file ox2006.cif
_cod_data_source_block I
_cod_original_sg_symbol_H-M 'P c'
_cod_database_code 2023190
_shelx_space_group_comment
;
The symmetry employed for this shelxl refinement is uniquely defined
by the following loop, which should always be used as a source of
symmetry information in preference to the above space-group names.
They are only intended as comments.
;

loop_
_space_group_symop_operation_xyz
'x, y, z'
'x, -y, z+1/2'

loop_
_atom_site_type_symbol
_atom_site_label
_atom_site_fract_x
_atom_site_fract_y
_atom_site_fract_z
_atom_site_U_iso_or_equiv
_atom_site_adp_type
_atom_site_calc_flag
_atom_site_occupancy
_atom_site_disorder_assembly
_atom_site_disorder_group
S S1 0.17772(8) 0.49921(4) 0.37557(4) 0.01431(15) Uani d 1 . .
S S2 0.88938(8) 0.99725(4) 0.36763(4) 0.01686(16) Uani d 1 . .
O O5 0.0868(3) 0.46728(13) 0.43037(11) 0.0198(4) Uani d 1 . .
O O10 0.3080(3) 0.75413(13) 0.36853(12) 0.0189(4) Uani d 1 . .
O O4 0.2618(3) 0.58342(12) 0.39552(12) 0.0222(4) Uani d 1 . .
O O7 1.0147(3) 0.97468(16) 0.43079(12) 0.0274(5) Uani d 1 . .
O O6 0.7498(3) 0.25632(14) 0.35776(12) 0.0191(4) Uani d 1 . .
N N11 0.4365(3) 0.18427(15) 0.35601(13) 0.0168(5) Uani d 1 . .
O O3 0.0728(3) 0.49865(13) 0.30454(12) 0.0251(5) Uani d 1 . .
N N14 0.0994(3) 0.57921(17) 0.61872(14) 0.0228(5) Uani d 1 . .
O O9 0.9547(3) 0.98318(15) 0.30206(12) 0.0253(5) Uani d 1 . .
N N18 1.0806(4) 1.06837(18) 0.62048(15) 0.0283(6) Uani d 1 . .
N N12 0.6186(3) 0.68257(14) 0.36322(13) 0.0153(5) Uani d 1 . .
N N17 1.3114(3) 1.31360(18) 0.63022(14) 0.0268(6) Uani d 1 . .
N N13 0.3275(3) 0.82252(17) 0.60874(14) 0.0248(6) Uani d 1 . .
C C25 0.3141(4) 0.33136(18) 0.36637(15) 0.0132(5) Uani d 1 . .
N N16 -0.3146(4) 0.16966(18) 0.60144(14) 0.0300(6) Uani d 1 . .
N N15 -0.0827(3) 0.41978(17) 0.61461(14) 0.0258(6) Uani d 1 . .
C C30 0.4422(3) 0.80852(18) 0.36639(15) 0.0152(6) Uani d 1 . .
N N20 0.6851(4) 0.65381(18) 0.61189(15) 0.0297(6) Uani d 1 . .
C C29 0.4524(4) 0.27401(18) 0.36172(15) 0.0141(5) Uani d 1 . .
N N19 0.9083(4) 0.90581(18) 0.61654(15) 0.0271(6) Uani d 1 . .
C C35 0.9054(4) 0.79031(19) 0.36300(15) 0.0157(5) Uani d 1 . .
H H35 1.003375 0.825760 0.363038 0.019 Uiso calc 1 . .
O O8 0.8170(3) 1.08342(14) 0.37345(18) 0.0427(7) Uani d 1 . .
C C48 -0.2420(4) 0.25088(19) 0.60531(16) 0.0222(6) Uani d 1 . .
C C23 0.5063(4) 0.45581(18) 0.37350(16) 0.0165(6) Uani d 1 . .
H H23 0.525964 0.517580 0.378068 0.020 Uiso calc 1 . .
C C24 0.3458(4) 0.42408(18) 0.37218(15) 0.0156(6) Uani d 1 . .
C C27 0.1385(4) 0.20164(19) 0.35746(16) 0.0195(6) Uani d 1 . .
H H27 0.031056 0.173969 0.355266 0.023 Uiso calc 1 . .
C C26 0.1533(4) 0.29119(19) 0.36372(15) 0.0162(6) Uani d 1 . .
H H26 0.056312 0.326366 0.366290 0.019 Uiso calc 1 . .
C C34 0.7451(3) 0.82997(18) 0.36388(15) 0.0137(5) Uani d 1 . .
C C49 -0.2102(4) 0.29987(19) 0.66961(16) 0.0224(6) Uani d 1 . .
H H49 -0.243039 0.277078 0.711817 0.027 Uiso calc 1 . .
C C31 0.4187(4) 0.89824(19) 0.36710(17) 0.0192(6) Uani d 1 . .
H H31 0.309000 0.921934 0.367659 0.023 Uiso calc 1 . .
C C38 0.6054(4) 0.77244(17) 0.36430(15) 0.0130(5) Uani d 1 . .
C C28 0.2840(4) 0.15080(18) 0.35428(16) 0.0197(6) Uani d 1 . .
H H28 0.271473 0.088498 0.350666 0.024 Uiso calc 1 . .
C C33 0.7176(4) 0.92240(18) 0.36554(15) 0.0152(5) Uani d 1 . .
C C61 0.8018(4) 0.7746(2) 0.55202(16) 0.0215(6) Uani d 1 . .
H H61 0.781003 0.744043 0.507393 0.026 Uiso calc 1 . .
C C54 1.1908(4) 1.1940(2) 0.68862(16) 0.0220(6) Uani d 1 . .
H H54 1.212304 1.223795 0.733567 0.026 Uiso calc 1 . .
C C36 0.9166(4) 0.70039(19) 0.36211(16) 0.0184(6) Uani d 1 . .
H H36 1.022730 0.672608 0.361413 0.022 Uiso calc 1 . .
C C62 0.7562(4) 0.7356(2) 0.61344(17) 0.0237(6) Uani d 1 . .
C C60 0.8763(4) 0.8566(2) 0.55657(17) 0.0257(7) Uani d 1 . .
H H60 0.907308 0.880142 0.514258 0.031 Uiso calc 1 . .
C C50 -0.1315(4) 0.3809(2) 0.67126(17) 0.0247(6) Uani d 1 . .
H H50 -0.110204 0.411581 0.715822 0.030 Uiso calc 1 . .
C C22 0.6432(4) 0.39925(19) 0.36825(17) 0.0193(6) Uani d 1 . .
H H22 0.753237 0.423009 0.368649 0.023 Uiso calc 1 . .
C C40 0.2142(4) 0.7096(2) 0.67653(16) 0.0209(6) Uani d 1 . .
H H40 0.240263 0.743534 0.719363 0.025 Uiso calc 1 . .
C C53 1.1159(4) 1.1131(2) 0.68335(18) 0.0257(7) Uani d 1 . .
H H53 1.087382 1.087116 0.725275 0.031 Uiso calc 1 . .
C C37 0.7696(4) 0.64896(18) 0.36221(17) 0.0183(6) Uani d 1 . .
H H37 0.780438 0.586507 0.361522 0.022 Uiso calc 1 . .
C C42 0.2165(4) 0.6872(2) 0.55097(16) 0.0229(6) Uani d 1 . .
H H42 0.243782 0.705189 0.506333 0.027 Uiso calc 1 . .
C C41 0.2560(4) 0.74334(19) 0.61167(16) 0.0200(6) Uani d 1 . .
C C21 0.6173(4) 0.30979(18) 0.36257(15) 0.0145(5) Uani d 1 . .
C C47 -0.1930(4) 0.2920(2) 0.54526(16) 0.0237(6) Uani d 1 . .
H H47 -0.212812 0.263269 0.499838 0.028 Uiso calc 1 . .
C C64 0.8639(4) 0.8686(2) 0.67528(18) 0.0296(7) Uani d 1 . .
H H64 0.885457 0.901387 0.718843 0.036 Uiso calc 1 . .
C C55 1.2371(4) 1.23419(19) 0.62685(16) 0.0218(6) Uani d 1 . .
C C52 -0.3516(5) 0.1263(2) 0.66566(19) 0.0318(7) Uani d 1 . .
H H52A -0.246320 0.120190 0.701170 0.048 Uiso calc 1 . .
H H52B -0.399916 0.067773 0.652889 0.048 Uiso calc 1 . .
H H52C -0.433271 0.161935 0.686096 0.048 Uiso calc 1 . .
C C63 0.7900(4) 0.7873(2) 0.67674(17) 0.0282(7) Uani d 1 . .
H H63 0.761539 0.765609 0.720146 0.034 Uiso calc 1 . .
C C44 0.3650(5) 0.8790(2) 0.67269(19) 0.0302(7) Uani d 1 . .
H H44A 0.258673 0.894730 0.688314 0.045 Uiso calc 1 . .
H H44B 0.422323 0.932840 0.661072 0.045 Uiso calc 1 . .
H H44C 0.439097 0.847174 0.711421 0.045 Uiso calc 1 . .
C C46 -0.1165(4) 0.3737(2) 0.55256(17) 0.0250(6) Uani d 1 . .
H H46 -0.085302 0.399369 0.511048 0.030 Uiso calc 1 . .
C C43 0.1398(4) 0.6079(2) 0.55592(17) 0.0238(6) Uani d 1 . .
H H43 0.113795 0.571602 0.514381 0.029 Uiso calc 1 . .
C C39 0.1381(4) 0.6302(2) 0.67832(17) 0.0230(6) Uani d 1 . .
H H39 0.111083 0.609654 0.722336 0.028 Uiso calc 1 . .
C C32 0.5578(4) 0.95491(19) 0.36698(17) 0.0202(6) Uani d 1 . .
H H32 0.541065 1.016967 0.367926 0.024 Uiso calc 1 . .
C C56 1.2007(4) 1.1840(2) 0.56237(17) 0.0252(6) Uani d 1 . .
H H56 1.230849 1.206924 0.519661 0.030 Uiso calc 1 . .
C C58 1.3420(5) 1.3650(2) 0.69703(19) 0.0322(7) Uani d 1 . .
H H58A 1.233475 1.377047 0.712141 0.048 Uiso calc 1 . .
H H58B 1.397149 1.420969 0.688945 0.048 Uiso calc 1 . .
H H58C 1.415965 1.331447 0.734677 0.048 Uiso calc 1 . .
C C57 1.1241(4) 1.1046(2) 0.56067(18) 0.0292(7) Uani d 1 . .
H H57 1.100001 1.073059 0.516531 0.035 Uiso calc 1 . .
C C66 0.6549(5) 0.6125(2) 0.6777(2) 0.0355(8) Uani d 1 . .
H H66A 0.761279 0.610761 0.712932 0.053 Uiso calc 1 . .
H H66B 0.613111 0.552185 0.667276 0.053 Uiso calc 1 . .
H H66C 0.569870 0.646643 0.697307 0.053 Uiso calc 1 . .
C C51 -0.3476(5) 0.1193(2) 0.53443(18) 0.0345(8) Uani d 1 . .
H H51A -0.429289 0.151412 0.498551 0.052 Uiso calc 1 . .
H H51B -0.394504 0.061445 0.543216 0.052 Uiso calc 1 . .
H H51C -0.241090 0.111422 0.516567 0.052 Uiso calc 1 . .
C C45 0.3605(5) 0.8585(2) 0.54079(18) 0.0316(7) Uani d 1 . .
H H45A 0.434078 0.817948 0.520221 0.047 Uiso calc 1 . .
H H45B 0.416725 0.916003 0.549571 0.047 Uiso calc 1 . .
H H45C 0.252586 0.865738 0.507093 0.047 Uiso calc 1 . .
C C65 0.6452(5) 0.6043(2) 0.54515(19) 0.0320(7) Uani d 1 . .
H H65A 0.569908 0.639435 0.509079 0.048 Uiso calc 1 . .
H H65B 0.588361 0.549017 0.553627 0.048 Uiso calc 1 . .
H H65C 0.750475 0.591031 0.527717 0.048 Uiso calc 1 . .
C C59 1.3515(5) 1.3552(2) 0.5656(2) 0.0355(8) Uani d 1 . .
H H59A 1.429459 1.317305 0.545016 0.053 Uiso calc 1 . .
H H59B 1.405242 1.412637 0.578214 0.053 Uiso calc 1 . .
H H59C 1.246532 1.363609 0.530309 0.053 Uiso calc 1 . .
H H14 0.047(5) 0.5262(17) 0.616(2) 0.029(9) Uiso d 1 . .
H H10 0.336(6) 0.697(3) 0.372(2) 0.037(11) Uiso d 1 . .
H H18 1.027(6) 1.016(2) 0.618(3) 0.057(15) Uiso d 1 . .
H H6 0.714(6) 0.204(3) 0.357(2) 0.039(12) Uiso d 1 . .

loop_
_atom_site_aniso_label
_atom_site_aniso_U_11
_atom_site_aniso_U_22
_atom_site_aniso_U_33
_atom_site_aniso_U_12
_atom_site_aniso_U_13
_atom_site_aniso_U_23
S1 0.0135(3) 0.0121(3) 0.0179(3) 0.0021(2) 0.0043(2) 0.0012(2)
S2 0.0140(3) 0.0113(3) 0.0270(4) -0.0012(2) 0.0083(3) -0.0004(2)
O5 0.0221(10) 0.0170(9) 0.0228(11) 0.0007(8) 0.0104(8) -0.0003(8)
O10 0.0124(10) 0.0129(10) 0.0327(12) -0.0020(8) 0.0079(8) 0.0022(8)
O4 0.0193(10) 0.0115(9) 0.0376(12) 0.0007(8) 0.0100(9) -0.0005(8)
O7 0.0270(12) 0.0331(11) 0.0216(11) -0.0145(10) 0.0027(9) -0.0034(9)
O6 0.0117(10) 0.0142(10) 0.0321(12) 0.0006(8) 0.0054(8) 0.0000(8)
N11 0.0166(11) 0.0136(11) 0.0202(12) 0.0000(9) 0.0030(9) 0.0005(9)
O3 0.0270(12) 0.0286(12) 0.0185(11) 0.0128(9) 0.0012(9) 0.0007(8)
N14 0.0237(13) 0.0207(12) 0.0239(14) -0.0030(10) 0.0041(10) -0.0013(10)
O9 0.0251(11) 0.0316(11) 0.0205(11) -0.0083(9) 0.0076(9) 0.0026(9)
N18 0.0251(14) 0.0240(14) 0.0335(16) 0.0010(11) -0.0006(11) -0.0050(11)
N12 0.0142(11) 0.0127(11) 0.0188(12) -0.0001(9) 0.0029(9) -0.0001(9)
N17 0.0303(14) 0.0248(13) 0.0229(13) -0.0001(11) -0.0010(11) 0.0038(10)
N13 0.0297(14) 0.0218(13) 0.0231(14) -0.0044(10) 0.0052(11) 0.0012(10)
C25 0.0125(12) 0.0147(13) 0.0128(12) -0.0001(10) 0.0035(10) 0.0009(10)
N16 0.0447(17) 0.0249(13) 0.0179(13) -0.0064(12) -0.0008(12) -0.0001(10)
N15 0.0263(14) 0.0231(13) 0.0275(14) -0.0001(11) 0.0036(11) -0.0002(10)
C30 0.0120(13) 0.0159(13) 0.0178(14) -0.0007(11) 0.0029(10) 0.0012(11)
N20 0.0382(16) 0.0294(14) 0.0225(14) -0.0068(12) 0.0081(12) 0.0030(10)
C29 0.0135(13) 0.0158(13) 0.0132(13) 0.0016(10) 0.0029(10) 0.0012(10)
N19 0.0289(15) 0.0246(13) 0.0264(14) -0.0010(11) 0.0014(11) -0.0038(10)
C35 0.0134(13) 0.0174(13) 0.0165(14) -0.0010(11) 0.0035(10) 0.0008(10)
O8 0.0219(12) 0.0115(10) 0.100(2) -0.0016(9) 0.0251(13) -0.0010(12)
C48 0.0210(15) 0.0243(15) 0.0199(15) 0.0037(12) -0.0001(12) 0.0005(12)
C23 0.0158(12) 0.0119(13) 0.0220(14) -0.0004(11) 0.0037(11) 0.0004(10)
C24 0.0167(14) 0.0138(13) 0.0167(14) 0.0028(11) 0.0039(11) 0.0014(10)
C27 0.0133(13) 0.0160(13) 0.0295(16) -0.0032(11) 0.0045(11) 0.0022(11)
C26 0.0157(14) 0.0149(13) 0.0190(14) 0.0032(10) 0.0057(11) -0.0009(10)
C34 0.0128(13) 0.0163(13) 0.0119(12) -0.0005(11) 0.0023(10) -0.0003(10)
C49 0.0241(15) 0.0249(15) 0.0182(14) 0.0009(12) 0.0039(11) 0.0013(11)
C31 0.0110(14) 0.0170(13) 0.0308(17) 0.0032(11) 0.0070(11) 0.0025(11)
C38 0.0131(13) 0.0130(12) 0.0129(12) -0.0002(10) 0.0026(10) 0.0004(10)
C28 0.0178(14) 0.0130(13) 0.0274(16) -0.0008(10) 0.0017(12) 0.0014(11)
C33 0.0144(13) 0.0148(13) 0.0172(14) -0.0010(11) 0.0048(10) 0.0006(10)
C61 0.0237(15) 0.0239(15) 0.0160(14) -0.0009(12) 0.0015(11) -0.0010(11)
C54 0.0199(14) 0.0267(15) 0.0185(14) 0.0022(12) 0.0016(11) -0.0023(11)
C36 0.0139(14) 0.0169(13) 0.0248(15) 0.0034(11) 0.0050(11) 0.0003(11)
C62 0.0217(15) 0.0281(15) 0.0212(15) 0.0027(12) 0.0039(12) 0.0021(12)
C60 0.0259(16) 0.0286(16) 0.0219(15) 0.0012(13) 0.0028(12) 0.0012(13)
C50 0.0241(15) 0.0269(15) 0.0218(15) 0.0011(12) 0.0006(12) -0.0047(12)
C22 0.0143(14) 0.0179(14) 0.0272(16) -0.0007(11) 0.0075(12) -0.0005(11)
C40 0.0195(14) 0.0254(15) 0.0172(14) 0.0003(11) 0.0021(11) -0.0011(11)
C53 0.0211(15) 0.0280(16) 0.0270(17) 0.0036(12) 0.0019(12) 0.0001(12)
C37 0.0158(13) 0.0102(12) 0.0295(16) 0.0012(10) 0.0054(11) 0.0003(11)
C42 0.0231(15) 0.0290(16) 0.0176(14) 0.0013(12) 0.0064(11) 0.0005(12)
C41 0.0191(14) 0.0202(14) 0.0206(15) 0.0024(11) 0.0030(11) 0.0029(11)
C21 0.0129(13) 0.0157(13) 0.0154(13) 0.0024(11) 0.0038(10) 0.0006(11)
C47 0.0239(15) 0.0266(15) 0.0198(15) 0.0037(12) 0.0020(11) -0.0034(11)
C64 0.0304(17) 0.0340(17) 0.0237(16) 0.0047(14) 0.0033(13) -0.0076(13)
C55 0.0187(14) 0.0223(14) 0.0229(16) 0.0049(11) -0.0001(12) -0.0012(11)
C52 0.0371(19) 0.0279(17) 0.0296(18) -0.0070(14) 0.0044(14) 0.0041(13)
C63 0.0316(17) 0.0341(17) 0.0196(16) 0.0034(14) 0.0070(13) -0.0004(13)
C44 0.0347(18) 0.0234(15) 0.0319(18) -0.0074(13) 0.0052(14) -0.0007(13)
C46 0.0219(15) 0.0311(16) 0.0218(15) 0.0003(13) 0.0034(12) 0.0040(12)
C43 0.0228(15) 0.0260(15) 0.0222(15) -0.0002(12) 0.0035(12) -0.0037(12)
C39 0.0256(16) 0.0233(15) 0.0205(15) 0.0013(12) 0.0053(12) 0.0007(12)
C32 0.0200(14) 0.0115(13) 0.0309(17) 0.0023(11) 0.0096(12) 0.0016(11)
C56 0.0258(16) 0.0296(16) 0.0194(15) 0.0044(13) 0.0023(12) -0.0015(12)
C58 0.0369(19) 0.0261(16) 0.0303(18) -0.0032(14) -0.0025(14) -0.0027(13)
C57 0.0275(16) 0.0318(17) 0.0254(16) 0.0057(13) -0.0024(13) -0.0090(13)
C66 0.038(2) 0.0373(19) 0.0331(19) -0.0040(15) 0.0117(15) 0.0101(15)
C51 0.042(2) 0.0318(18) 0.0269(18) -0.0040(15) -0.0022(15) -0.0051(14)
C45 0.0344(18) 0.0333(17) 0.0287(18) -0.0062(14) 0.0100(14) 0.0082(13)
C65 0.0346(19) 0.0261(16) 0.0348(19) -0.0073(13) 0.0054(15) -0.0003(13)
C59 0.0352(19) 0.0381(19) 0.0317(19) -0.0014(15) 0.0023(14) 0.0119(15)

loop_
_atom_type_symbol
_atom_type_description
_atom_type_scat_dispersion_real
_atom_type_scat_dispersion_imag
_atom_type_scat_source
C C 0.0181 0.0091 'International Tables Vol C Tables 4.2.6.8 and 6.1.1.4'
H H 0.0000 0.0000 'International Tables Vol C Tables 4.2.6.8 and 6.1.1.4'
N N 0.0311 0.0180 'International Tables Vol C Tables 4.2.6.8 and 6.1.1.4'
O O 0.0492 0.0322 'International Tables Vol C Tables 4.2.6.8 and 6.1.1.4'
S S 0.3331 0.5567 'International Tables Vol C Tables 4.2.6.8 and 6.1.1.4'

loop_
_exptl_crystal_face_index_h
_exptl_crystal_face_index_k
_exptl_crystal_face_index_l
_exptl_crystal_face_perp_dist
0 0 -1 0.0333
0 0 1 0.0788
1 1 0 0.1185
1 1 2 0.1009
0 -1 -1 0.1244
-2 1 2 0.0858
0 2 -1 0.1767
0 -10 0 0.1691
4 -4 -8 0.1589

loop_
_geom_angle_atom_site_label_1
_geom_angle_atom_site_label_2
_geom_angle_atom_site_label_3
_geom_angle_site_symmetry_1
_geom_angle_site_symmetry_3
_geom_angle
_geom_angle_publ_flag
O5 S1 O4 . . 111.94(13) ?
O5 S1 C24 . . 107.15(12) ?
O4 S1 C24 . . 104.71(13) ?
O3 S1 O5 . . 112.26(14) ?
O3 S1 O4 . . 113.97(13) ?
O3 S1 C24 . . 106.09(13) ?
O7 S2 C33 . . 106.42(13) ?
O9 S2 O7 . . 111.50(14) ?
O9 S2 C33 . . 106.67(13) ?
O8 S2 O7 . . 112.15(17) ?
O8 S2 O9 . . 114.36(16) ?
O8 S2 C33 . . 105.04(14) ?
C30 O10 H10 . . 114(3) ?
C21 O6 H6 . . 107(3) ?
C28 N11 C29 . . 117.2(2) ?
C43 N14 H14 . . 115(2) ?
C39 N14 C43 . . 119.4(3) ?
C39 N14 H14 . . 125(2) ?
C53 N18 C57 . . 119.1(3) ?
C53 N18 H18 . . 121(3) ?
C57 N18 H18 . . 120(3) ?
C37 N12 C38 . . 117.4(2) ?
C55 N17 C58 . . 121.4(3) ?
C55 N17 C59 . . 120.8(3) ?
C59 N17 C58 . . 117.6(3) ?
C41 N13 C44 . . 120.9(3) ?
C41 N13 C45 . . 121.3(3) ?
C45 N13 C44 . . 117.7(3) ?
C29 C25 C24 . . 118.4(2) ?
C26 C25 C29 . . 116.6(2) ?
C26 C25 C24 . . 125.0(2) ?
C48 N16 C52 . . 120.9(3) ?
C48 N16 C51 . . 121.8(3) ?
C52 N16 C51 . . 117.1(3) ?
C50 N15 C46 . . 115.2(3) ?
O10 C30 C31 . . 119.3(2) ?
O10 C30 C38 . . 120.1(2) ?
C31 C30 C38 . . 120.6(2) ?
C62 N20 C66 . . 120.6(3) ?
C62 N20 C65 . . 120.8(3) ?
C65 N20 C66 . . 118.5(3) ?
N11 C29 C25 . . 123.4(3) ?
N11 C29 C21 . . 116.8(2) ?
C25 C29 C21 . . 119.8(2) ?
C60 N19 C64 . . 115.2(3) ?
C34 C35 H35 . . 120.5 ?
C36 C35 H35 . . 120.5 ?
C36 C35 C34 . . 118.9(3) ?
N16 C48 C49 . . 122.2(3) ?
N16 C48 C47 . . 122.4(3) ?
C49 C48 C47 . . 115.4(3) ?
C24 C23 H23 . . 119.2 ?
C24 C23 C22 . . 121.7(2) ?
C22 C23 H23 . . 119.2 ?
C25 C24 S1 . . 120.6(2) ?
C23 C24 S1 . . 119.4(2) ?
C23 C24 C25 . . 120.0(2) ?
C26 C27 H27 . . 120.4 ?
C26 C27 C28 . . 119.2(3) ?
C28 C27 H27 . . 120.4 ?
C25 C26 H26 . . 120.2 ?
C27 C26 C25 . . 119.6(3) ?
C27 C26 H26 . . 120.2 ?
C35 C34 C38 . . 117.1(2) ?
C33 C34 C35 . . 124.2(2) ?
C33 C34 C38 . . 118.7(2) ?
C48 C49 H49 . . 120.0 ?
C50 C49 C48 . . 119.9(3) ?
C50 C49 H49 . . 120.0 ?
C30 C31 H31 . . 120.2 ?
C30 C31 C32 . . 119.7(3) ?
C32 C31 H31 . . 120.2 ?
N12 C38 C30 . . 117.2(2) ?
N12 C38 C34 . . 123.3(3) ?
C34 C38 C30 . . 119.5(2) ?
N11 C28 C27 . . 124.0(3) ?
N11 C28 H28 . . 118.0 ?
C27 C28 H28 . . 118.0 ?
C34 C33 S2 . . 120.5(2) ?
C32 C33 S2 . . 119.3(2) ?
C32 C33 C34 . . 120.2(3) ?
C62 C61 H61 . . 119.9 ?
C60 C61 H61 . . 119.9 ?
C60 C61 C62 . . 120.1(3) ?
C53 C54 H54 . . 119.9 ?
C53 C54 C55 . . 120.2(3) ?
C55 C54 H54 . . 119.9 ?
C35 C36 H36 . . 120.2 ?
C35 C36 C37 . . 119.6(3) ?
C37 C36 H36 . . 120.2 ?
N20 C62 C61 . . 122.2(3) ?
N20 C62 C63 . . 122.4(3) ?
C61 C62 C63 . . 115.4(3) ?
N19 C60 C61 . . 124.6(3) ?
N19 C60 H60 . . 117.7 ?
C61 C60 H60 . . 117.7 ?
N15 C50 C49 . . 124.9(3) ?
N15 C50 H50 . . 117.6 ?
C49 C50 H50 . . 117.6 ?
C23 C22 H22 . . 120.1 ?
C21 C22 C23 . . 119.9(3) ?
C21 C22 H22 . . 120.1 ?
C41 C40 H40 . . 119.3 ?
C39 C40 H40 . . 119.3 ?
C39 C40 C41 . . 121.3(3) ?
N18 C53 C54 . . 122.3(3) ?
N18 C53 H53 . . 118.9 ?
C54 C53 H53 . . 118.9 ?
N12 C37 C36 . . 123.7(2) ?
N12 C37 H37 . . 118.2 ?
C36 C37 H37 . . 118.2 ?
C41 C42 H42 . . 119.6 ?
C43 C42 H42 . . 119.6 ?
C43 C42 C41 . . 120.7(3) ?
N13 C41 C40 . . 121.9(3) ?
N13 C41 C42 . . 122.6(3) ?
C42 C41 C40 . . 115.4(3) ?
O6 C21 C29 . . 120.6(2) ?
O6 C21 C22 . . 119.3(3) ?
C22 C21 C29 . . 120.2(3) ?
C48 C47 H47 . . 120.0 ?
C46 C47 C48 . . 120.0(3) ?
C46 C47 H47 . . 120.0 ?
N19 C64 H64 . . 117.6 ?
N19 C64 C63 . . 124.9(3) ?
C63 C64 H64 . . 117.6 ?
N17 C55 C54 . . 121.7(3) ?
N17 C55 C56 . . 122.7(3) ?
C56 C55 C54 . . 115.6(3) ?
N16 C52 H52A . . 109.5 ?
N16 C52 H52B . . 109.5 ?
N16 C52 H52C . . 109.5 ?
H52A C52 H52B . . 109.5 ?
H52A C52 H52C . . 109.5 ?
H52B C52 H52C . . 109.5 ?
C62 C63 H63 . . 120.1 ?
C64 C63 C62 . . 119.8(3) ?
C64 C63 H63 . . 120.1 ?
N13 C44 H44A . . 109.5 ?
N13 C44 H44B . . 109.5 ?
N13 C44 H44C . . 109.5 ?
H44A C44 H44B . . 109.5 ?
H44A C44 H44C . . 109.5 ?
H44B C44 H44C . . 109.5 ?
N15 C46 C47 . . 124.5(3) ?
N15 C46 H46 . . 117.7 ?
C47 C46 H46 . . 117.7 ?
N14 C43 C42 . . 121.7(3) ?
N14 C43 H43 . . 119.1 ?
C42 C43 H43 . . 119.1 ?
N14 C39 H39 . . 119.3 ?
C40 C39 N14 . . 121.4(3) ?
C40 C39 H39 . . 119.3 ?
C31 C32 H32 . . 119.3 ?
C33 C32 C31 . . 121.4(2) ?
C33 C32 H32 . . 119.3 ?
C55 C56 H56 . . 119.4 ?
C57 C56 C55 . . 121.2(3) ?
C57 C56 H56 . . 119.4 ?
N17 C58 H58A . . 109.5 ?
N17 C58 H58B . . 109.5 ?
N17 C58 H58C . . 109.5 ?
H58A C58 H58B . . 109.5 ?
H58A C58 H58C . . 109.5 ?
H58B C58 H58C . . 109.5 ?
N18 C57 H57 . . 119.2 ?
C56 C57 N18 . . 121.7(3) ?
C56 C57 H57 . . 119.2 ?
N20 C66 H66A . . 109.5 ?
N20 C66 H66B . . 109.5 ?
N20 C66 H66C . . 109.5 ?
H66A C66 H66B . . 109.5 ?
H66A C66 H66C . . 109.5 ?
H66B C66 H66C . . 109.5 ?
N16 C51 H51A . . 109.5 ?
N16 C51 H51B . . 109.5 ?
N16 C51 H51C . . 109.5 ?
H51A C51 H51B . . 109.5 ?
H51A C51 H51C . . 109.5 ?
H51B C51 H51C . . 109.5 ?
N13 C45 H45A . . 109.5 ?
N13 C45 H45B . . 109.5 ?
N13 C45 H45C . . 109.5 ?
H45A C45 H45B . . 109.5 ?
H45A C45 H45C . . 109.5 ?
H45B C45 H45C . . 109.5 ?
N20 C65 H65A . . 109.5 ?
N20 C65 H65B . . 109.5 ?
N20 C65 H65C . . 109.5 ?
H65A C65 H65B . . 109.5 ?
H65A C65 H65C . . 109.5 ?
H65B C65 H65C . . 109.5 ?
N17 C59 H59A . . 109.5 ?
N17 C59 H59B . . 109.5 ?
N17 C59 H59C . . 109.5 ?
H59A C59 H59B . . 109.5 ?
H59A C59 H59C . . 109.5 ?
H59B C59 H59C . . 109.5 ?

loop_
_geom_bond_atom_site_label_1
_geom_bond_atom_site_label_2
_geom_bond_site_symmetry_2
_geom_bond_distance
_geom_bond_publ_flag
S1 O5 . 1.455(2) ?
S1 O4 . 1.459(2) ?
S1 O3 . 1.447(2) ?
S1 C24 . 1.772(3) ?
S2 O7 . 1.452(2) ?
S2 O9 . 1.448(2) ?
S2 O8 . 1.440(2) ?
S2 C33 . 1.776(3) ?
O10 C30 . 1.359(3) ?
O10 H10 . 0.90(4) ?
O6 C21 . 1.350(3) ?
O6 H6 . 0.84(4) ?
N11 C29 . 1.367(4) ?
N11 C28 . 1.316(4) ?
N14 C43 . 1.358(4) ?
N14 C39 . 1.354(4) ?
N14 H14 . 0.90(2) ?
N18 C53 . 1.353(4) ?
N18 C57 . 1.359(5) ?
N18 H18 . 0.90(2) ?
N12 C38 . 1.366(3) ?
N12 C37 . 1.315(4) ?
N17 C55 . 1.338(4) ?
N17 C58 . 1.466(4) ?
N17 C59 . 1.462(4) ?
N13 C41 . 1.334(4) ?
N13 C44 . 1.467(4) ?
N13 C45 . 1.464(4) ?
C25 C29 . 1.422(4) ?
C25 C24 . 1.428(4) ?
C25 C26 . 1.415(4) ?
N16 C48 . 1.356(4) ?
N16 C52 . 1.458(4) ?
N16 C51 . 1.461(4) ?
N15 C50 . 1.342(4) ?
N15 C46 . 1.350(4) ?
C30 C31 . 1.372(4) ?
C30 C38 . 1.423(4) ?
N20 C62 . 1.362(4) ?
N20 C66 . 1.453(4) ?
N20 C65 . 1.452(4) ?
C29 C21 . 1.424(4) ?
N19 C60 . 1.342(4) ?
N19 C64 . 1.350(4) ?
C35 H35 . 0.9500 ?
C35 C34 . 1.419(4) ?
C35 C36 . 1.365(4) ?
C48 C49 . 1.407(4) ?
C48 C47 . 1.413(4) ?
C23 H23 . 0.9500 ?
C23 C24 . 1.367(4) ?
C23 C22 . 1.408(4) ?
C27 H27 . 0.9500 ?
C27 C26 . 1.365(4) ?
C27 C28 . 1.407(4) ?
C26 H26 . 0.9500 ?
C34 C38 . 1.419(4) ?
C34 C33 . 1.418(4) ?
C49 H49 . 0.9500 ?
C49 C50 . 1.377(4) ?
C31 H31 . 0.9500 ?
C31 C32 . 1.406(4) ?
C28 H28 . 0.9500 ?
C33 C32 . 1.375(4) ?
C61 H61 . 0.9500 ?
C61 C62 . 1.409(4) ?
C61 C60 . 1.373(4) ?
C54 H54 . 0.9500 ?
C54 C53 . 1.359(4) ?
C54 C55 . 1.426(4) ?
C36 H36 . 0.9500 ?
C36 C37 . 1.410(4) ?
C62 C63 . 1.414(4) ?
C60 H60 . 0.9500 ?
C50 H50 . 0.9500 ?
C22 H22 . 0.9500 ?
C22 C21 . 1.372(4) ?
C40 H40 . 0.9500 ?
C40 C41 . 1.425(4) ?
C40 C39 . 1.351(4) ?
C53 H53 . 0.9500 ?
C37 H37 . 0.9500 ?
C42 H42 . 0.9500 ?
C42 C41 . 1.417(4) ?
C42 C43 . 1.360(4) ?
C47 H47 . 0.9500 ?
C47 C46 . 1.375(4) ?
C64 H64 . 0.9500 ?
C64 C63 . 1.369(5) ?
C55 C56 . 1.421(4) ?
C52 H52A . 0.9800 ?
C52 H52B . 0.9800 ?
C52 H52C . 0.9800 ?
C63 H63 . 0.9500 ?
C44 H44A . 0.9800 ?
C44 H44B . 0.9800 ?
C44 H44C . 0.9800 ?
C46 H46 . 0.9500 ?
C43 H43 . 0.9500 ?
C39 H39 . 0.9500 ?
C32 H32 . 0.9500 ?
C56 H56 . 0.9500 ?
C56 C57 . 1.348(5) ?
C58 H58A . 0.9800 ?
C58 H58B . 0.9800 ?
C58 H58C . 0.9800 ?
C57 H57 . 0.9500 ?
C66 H66A . 0.9800 ?
C66 H66B . 0.9800 ?
C66 H66C . 0.9800 ?
C51 H51A . 0.9800 ?
C51 H51B . 0.9800 ?
C51 H51C . 0.9800 ?
C45 H45A . 0.9800 ?
C45 H45B . 0.9800 ?
C45 H45C . 0.9800 ?
C65 H65A . 0.9800 ?
C65 H65B . 0.9800 ?
C65 H65C . 0.9800 ?
C59 H59A . 0.9800 ?
C59 H59B . 0.9800 ?
C59 H59C . 0.9800 ?

loop_
_geom_contact_atom_site_label_1
_geom_contact_atom_site_label_2
_geom_contact_distance
_geom_contact_site_symmetry_1
_geom_contact_site_symmetry_2
_geom_contact_publ_flag
N14 H14 0.84 1_555 ? no

loop_
_geom_hbond_atom_site_label_D
_geom_hbond_atom_site_label_H
_geom_hbond_atom_site_label_A
_geom_hbond_site_symmetry_D
_geom_hbond_site_symmetry_H
_geom_hbond_site_symmetry_A
_geom_hbond_distance_DH
_geom_hbond_distance_HA
_geom_hbond_distance_DA
_geom_hbond_angle_DHA
_geom_hbond_publ_flag
O6 H6 O8 . . 1_545 0.84(5) 2.00(5) 2.679(3) 137(4) yes
O6 H6 N11 . . . 0.84(5) 2.24(5) 2.728(3) 117(4) yes
O10 H10 O4 . . 1_555 0.89(5) 1.90(5) 2.674(3) 144(4) yes
O10 H10 N12 . . . 0.89(5) 2.31(5) 2.730(3) 109(4) yes
N14 H14 N15 . . 1_555 0.90(3) 1.91(3) 2.814(4) 174(3) yes
N18 H18 N19 . . 1_555 0.90(3) 1.92(4) 2.816(4) 177(7) yes
C27 H27 O6 . . 1_455 0.95 2.58 3.219(4) 125 yes
C27 H27 O8 . . 1_445 0.95 2.27 3.194(4) 164 yes
C36 H36 O4 . . 1_655 0.95 2.33 3.244(4) 160 yes
C36 H36 O10 . . 1_655 0.95 2.58 3.216(4) 125 yes
C39 H39 O3 . . 2_565 0.95 2.32 3.200(4) 154 yes
C43 H43 O5 . . . 0.95 2.22 3.160(4) 169 yes
C46 H46 O5 . . . 0.95 2.46 3.373(4) 161 yes
C50 H50 O3 . . 2_565 0.95 2.43 3.292(4) 151 yes
C53 H53 O9 . . 2_575 0.95 2.22 3.146(4) 164 yes
C54 H54 O10 . . 2_675 0.95 2.55 3.450(4) 158 yes
C57 H57 O7 . . . 0.95 2.22 3.143(4) 165 yes
C60 H60 O7 . . . 0.95 2.40 3.325(4) 163 yes
C64 H64 O9 . . 2_575 0.95 2.35 3.267(4) 162 yes
C40 H40 Cg1 . . 2_565 0.95 2.63 3.498(3) 153 yes
C49 H49 Cg2 . . 2_465 0.95 2.87 3.754(3) 156 yes
C61 H61 Cg2 . . 1_555 0.95 2.70 3.571(3) 152 yes

loop_
_geom_torsion_atom_site_label_1
_geom_torsion_atom_site_label_2
_geom_torsion_atom_site_label_3
_geom_torsion_atom_site_label_4
_geom_torsion_site_symmetry_1
_geom_torsion_site_symmetry_2
_geom_torsion_site_symmetry_3
_geom_torsion_site_symmetry_4
_geom_torsion
_geom_torsion_publ_flag
S2 C33 C32 C31 . . . . -178.5(2) ?
O5 S1 C24 C25 . . . . 50.1(3) ?
O5 S1 C24 C23 . . . . -131.4(2) ?
O10 C30 C31 C32 . . . . 178.2(3) ?
O10 C30 C38 N12 . . . . 1.2(4) ?
O10 C30 C38 C34 . . . . -178.4(2) ?
O4 S1 C24 C25 . . . . 169.1(2) ?
O4 S1 C24 C23 . . . . -12.4(3) ?
O7 S2 C33 C34 . . . . -57.5(3) ?
O7 S2 C33 C32 . . . . 121.2(3) ?
N11 C29 C21 O6 . . . . 0.1(4) ?
N11 C29 C21 C22 . . . . -179.9(3) ?
O3 S1 C24 C25 . . . . -70.0(3) ?
O3 S1 C24 C23 . . . . 108.5(2) ?
O9 S2 C33 C34 . . . . 61.6(3) ?
O9 S2 C33 C32 . . . . -119.6(3) ?
N17 C55 C56 C57 . . . . -179.3(3) ?
C25 C29 C21 O6 . . . . -179.6(3) ?
C25 C29 C21 C22 . . . . 0.4(4) ?
N16 C48 C49 C50 . . . . 178.0(3) ?
N16 C48 C47 C46 . . . . -178.6(3) ?
C30 C31 C32 C33 . . . . 0.6(5) ?
N20 C62 C63 C64 . . . . 179.1(3) ?
C29 N11 C28 C27 . . . . 0.4(4) ?
C29 C25 C24 S1 . . . . 178.2(2) ?
C29 C25 C24 C23 . . . . -0.3(4) ?
C29 C25 C26 C27 . . . . 0.4(4) ?
N19 C64 C63 C62 . . . . 0.4(5) ?
C35 C34 C38 N12 . . . . -0.7(4) ?
C35 C34 C38 C30 . . . . 179.0(3) ?
C35 C34 C33 S2 . . . . -0.7(4) ?
C35 C34 C33 C32 . . . . -179.4(3) ?
C35 C36 C37 N12 . . . . -0.1(5) ?
O8 S2 C33 C34 . . . . -176.6(2) ?
O8 S2 C33 C32 . . . . 2.1(3) ?
C48 C49 C50 N15 . . . . 1.2(5) ?
C48 C47 C46 N15 . . . . 0.1(5) ?
C23 C22 C21 O6 . . . . -179.8(3) ?
C23 C22 C21 C29 . . . . 0.2(4) ?
C24 C25 C29 N11 . . . . 180.0(3) ?
C24 C25 C29 C21 . . . . -0.3(4) ?
C24 C25 C26 C27 . . . . 179.4(3) ?
C24 C23 C22 C21 . . . . -0.8(4) ?
C26 C25 C29 N11 . . . . -0.9(4) ?
C26 C25 C29 C21 . . . . 178.7(3) ?
C26 C25 C24 S1 . . . . -0.8(4) ?
C26 C25 C24 C23 . . . . -179.3(3) ?
C26 C27 C28 N11 . . . . -0.9(5) ?
C34 C35 C36 C37 . . . . -0.1(4) ?
C34 C33 C32 C31 . . . . 0.2(5) ?
C49 C48 C47 C46 . . . . 1.3(4) ?
C31 C30 C38 N12 . . . . -179.6(3) ?
C31 C30 C38 C34 . . . . 0.8(4) ?
C38 N12 C37 C36 . . . . -0.1(4) ?
C38 C30 C31 C32 . . . . -1.1(4) ?
C38 C34 C33 S2 . . . . 178.2(2) ?
C38 C34 C33 C32 . . . . -0.5(4) ?
C28 N11 C29 C25 . . . . 0.5(4) ?
C28 N11 C29 C21 . . . . -179.2(3) ?
C28 C27 C26 C25 . . . . 0.5(4) ?
C33 C34 C38 N12 . . . . -179.6(3) ?
C33 C34 C38 C30 . . . . 0.0(4) ?
C61 C62 C63 C64 . . . . -0.7(5) ?
C54 C55 C56 C57 . . . . 1.3(4) ?
C36 C35 C34 C38 . . . . 0.5(4) ?
C36 C35 C34 C33 . . . . 179.4(3) ?
C62 C61 C60 N19 . . . . -1.2(5) ?
C60 N19 C64 C63 . . . . -0.5(5) ?
C60 C61 C62 N20 . . . . -178.7(3) ?
C60 C61 C62 C63 . . . . 1.1(5) ?
C50 N15 C46 C47 . . . . -0.9(5) ?
C22 C23 C24 S1 . . . . -177.6(2) ?
C22 C23 C24 C25 . . . . 0.9(4) ?
C53 N18 C57 C56 . . . . -0.4(5) ?
C53 C54 C55 N17 . . . . -179.8(3) ?
C53 C54 C55 C56 . . . . -0.4(4) ?
C37 N12 C38 C30 . . . . -179.2(3) ?
C37 N12 C38 C34 . . . . 0.5(4) ?
C41 C40 C39 N14 . . . . 0.4(5) ?
C41 C42 C43 N14 . . . . -0.4(5) ?
C47 C48 C49 C50 . . . . -1.9(4) ?
C64 N19 C60 C61 . . . . 0.9(5) ?
C55 C54 C53 N18 . . . . -0.8(5) ?
C55 C56 C57 N18 . . . . -0.9(5) ?
C52 N16 C48 C49 . . . . -4.7(5) ?
C52 N16 C48 C47 . . . . 175.2(3) ?
C44 N13 C41 C40 . . . . -0.5(5) ?
C44 N13 C41 C42 . . . . 179.4(3) ?
C46 N15 C50 C49 . . . . 0.3(5) ?
C43 N14 C39 C40 . . . . 0.8(5) ?
C43 C42 C41 N13 . . . . -178.4(3) ?
C43 C42 C41 C40 . . . . 1.6(4) ?
C39 N14 C43 C42 . . . . -0.8(5) ?
C39 C40 C41 N13 . . . . 178.4(3) ?
C39 C40 C41 C42 . . . . -1.6(4) ?
C58 N17 C55 C54 . . . . -2.7(4) ?
C58 N17 C55 C56 . . . . 177.9(3) ?
C57 N18 C53 C54 . . . . 1.2(5) ?
C66 N20 C62 C61 . . . . 174.1(3) ?
C66 N20 C62 C63 . . . . -5.7(5) ?
C51 N16 C48 C49 . . . . 179.8(3) ?
C51 N16 C48 C47 . . . . -0.3(5) ?
C45 N13 C41 C40 . . . . -176.3(3) ?
C45 N13 C41 C42 . . . . 3.7(5) ?
C65 N20 C62 C61 . . . . -3.0(5) ?
C65 N20 C62 C63 . . . . 177.2(3) ?
C59 N17 C55 C54 . . . . -177.4(3) ?
C59 N17 C55 C56 . . . . 3.2(5) ?
